data_7118628
loop_
_publ_author_name
'Liu, Tianlin'
'Qi, Xiujuan'
'Huang, Shi'
'Jiang, Linhai'
'Li, Jianling'
'Tang, Chenglong'
'Zhang, Qinghua'

_publ_section_title
;
 Exploiting hydrophobic borohydride-rich ionic liquids as faster-igniting
 rocket fuels.
;
_journal_issue 10
_journal_name_full 'Chemical communications (Cambridge, England)'
_journal_page_first 2031
_journal_page_last 2034
_journal_paper_doi 10.1039/c5cc09737a
_journal_volume 52
_journal_year 2016
_chemical_formula_moiety 'C24 H20 P, C2 H5 B2 N2'
_chemical_formula_sum 'C26 H25 B2 N2 P'
_chemical_formula_weight 418.07
_space_group_crystal_system monoclinic
_space_group_IT_number 14
_space_group_name_Hall '-P 2ybc'
_space_group_name_H-M_alt 'P 1 21/c 1'
_symmetry_space_group_name_Hall '-P 2ybc'
_symmetry_space_group_name_H-M 'P 1 21/c 1'
_atom_sites_solution_hydrogens geom
_atom_sites_solution_primary direct
_audit_creation_date 2015-08-28
_audit_creation_method
;
Olex2 1.2
(compiled 2015.01.26 svn.r3150 for OlexSys, GUI svn.r4998)
;
_audit_update_record
;
2015-09-16 deposited with the CCDC.
2015-12-11 downloaded from the CCDC.
;
_cell_angle_alpha 90
_cell_angle_beta 97.628(5)
_cell_angle_gamma 90
_cell_formula_units_Z 4
_cell_length_a 9.8180(6)
_cell_length_b 18.2883(13)
_cell_length_c 13.7042(7)
_cell_measurement_reflns_used 1684
_cell_measurement_temperature 285.07(10)
_cell_measurement_theta_max 22.3450
_cell_measurement_theta_min 4.0730
_cell_volume 2438.9(3)
_computing_cell_refinement
;
CrysAlisPro, Agilent Technologies,
Version 1.171.37.35 (release 13-08-2014 CrysAlis171 .NET)
(compiled Aug 13 2014,18:06:01)
;
_computing_data_collection
;
CrysAlisPro, Agilent Technologies,
Version 1.171.37.35 (release 13-08-2014 CrysAlis171 .NET)
(compiled Aug 13 2014,18:06:01)
;
_computing_data_reduction
;
CrysAlisPro, Agilent Technologies,
Version 1.171.37.35 (release 13-08-2014 CrysAlis171 .NET)
(compiled Aug 13 2014,18:06:01)
;
_computing_molecular_graphics 'Olex2 (Dolomanov et al., 2009)'
_computing_publication_material 'Olex2 (Dolomanov et al., 2009)'
_computing_structure_refinement 'ShelXL (Sheldrick, 2008)'
_computing_structure_solution 'ShelXT (Sheldrick, 2015)'
_diffrn_ambient_environment air
_diffrn_ambient_temperature 285.07(10)
_diffrn_detector 'CCD plate'
_diffrn_detector_area_resol_mean 15.9595
_diffrn_detector_type EosS2
_diffrn_measured_fraction_theta_full 0.998
_diffrn_measured_fraction_theta_max 0.998
_diffrn_measurement_details
;
  1 omega   35.00   87.00   1.0000   37.7450
omega____ theta____ kappa____ phi______ frames
    -       14.9013  178.0000    0.0000 52

  2 omega  -52.00   32.00   1.0000   37.7450
omega____ theta____ kappa____ phi______ frames
    -       14.9013  -57.0000  -60.0000 84

  3 omega  -53.00   42.00   1.0000   37.7450
omega____ theta____ kappa____ phi______ frames
    -       14.9013  -77.0000   90.0000 95

  4 omega  -52.00   32.00   1.0000   37.7450
omega____ theta____ kappa____ phi______ frames
    -       14.9013  -57.0000    0.0000 84
;
_diffrn_measurement_device 'four-circle diffractometer'
_diffrn_measurement_device_type 'New Gemini, Dual, Cu at zero, EosS2'
_diffrn_measurement_method '\w scans'
_diffrn_orient_matrix_UB_11 -0.0248251000
_diffrn_orient_matrix_UB_12 -0.0210515000
_diffrn_orient_matrix_UB_13 -0.0421121000
_diffrn_orient_matrix_UB_21 -0.0549504000
_diffrn_orient_matrix_UB_22 0.0250265000
_diffrn_orient_matrix_UB_23 -0.0114963000
_diffrn_orient_matrix_UB_31 0.0409520000
_diffrn_orient_matrix_UB_32 0.0208586000
_diffrn_orient_matrix_UB_33 -0.0286449000
_diffrn_radiation_monochromator graphite
_diffrn_radiation_probe x-ray
_diffrn_radiation_type MoK\a
_diffrn_radiation_wavelength 0.71073
_diffrn_reflns_av_R_equivalents 0.0824
_diffrn_reflns_av_unetI/netI 0.1169
_diffrn_reflns_laue_measured_fraction_full 0.998
_diffrn_reflns_laue_measured_fraction_max 0.998
_diffrn_reflns_limit_h_max 12
_diffrn_reflns_limit_h_min -11
_diffrn_reflns_limit_k_max 22
_diffrn_reflns_limit_k_min -22
_diffrn_reflns_limit_l_max 12
_diffrn_reflns_limit_l_min -17
_diffrn_reflns_number 14613
_diffrn_reflns_point_group_measured_fraction_full 0.998
_diffrn_reflns_point_group_measured_fraction_max 0.998
_diffrn_reflns_theta_full 25.242
_diffrn_reflns_theta_max 26.371
_diffrn_reflns_theta_min 3.423
_diffrn_source 'Enhance (Mo) X-ray Source'
_exptl_absorpt_coefficient_mu 0.127
_exptl_absorpt_correction_T_max 1.00000
_exptl_absorpt_correction_T_min 0.79206
_exptl_absorpt_correction_type multi-scan
_exptl_absorpt_process_details
;
CrysAlisPro, Agilent Technologies,
Version 1.171.37.35 (release 13-08-2014 CrysAlis171 .NET)
(compiled Aug 13 2014,18:06:01)
Empirical absorption correction using spherical harmonics,
 implemented in SCALE3 ABSPACK scaling algorithm.
;
_exptl_crystal_colour 'clear colourless'
_exptl_crystal_colour_lustre clear
_exptl_crystal_colour_primary colourless
_exptl_crystal_density_diffrn 1.139
_exptl_crystal_F_000 880
_exptl_crystal_size_max 0.28
_exptl_crystal_size_mid 0.24
_exptl_crystal_size_min 0.2
_refine_diff_density_max 0.313
_refine_diff_density_min -0.174
_refine_diff_density_rms 0.040
_refine_ls_extinction_method none
_refine_ls_goodness_of_fit_ref 0.982
_refine_ls_hydrogen_treatment constr
_refine_ls_matrix_type full
_refine_ls_number_parameters 281
_refine_ls_number_reflns 4973
_refine_ls_number_restraints 0
_refine_ls_restrained_S_all 0.982
_refine_ls_R_factor_all 0.1777
_refine_ls_R_factor_gt 0.0725
_refine_ls_shift/su_max 0.000
_refine_ls_shift/su_mean 0.000
_refine_ls_structure_factor_coef Fsqd
_refine_ls_weighting_details 'w=1/[\s^2^(Fo^2^)+(0.0674P)^2^] where P=(Fo^2^+2Fc^2^)/3'
_refine_ls_weighting_scheme calc
_refine_ls_wR_factor_gt 0.1544
_refine_ls_wR_factor_ref 0.2096
_reflns_Friedel_coverage 0.000
_reflns_number_gt 2096
_reflns_number_total 4973
_reflns_threshold_expression 'I > 2\s(I)'
_cod_data_source_file c5cc09737a2.cif
_cod_data_source_block ltl-2
_cod_database_code 7118628
_shelx_space_group_comment
;
The symmetry employed for this shelxl refinement is uniquely defined
by the following loop, which should always be used as a source of
symmetry information in preference to the above space-group names.
They are only intended as comments.
;
_reflns_odcompleteness_completeness 99.65
_reflns_odcompleteness_iscentric 1
_reflns_odcompleteness_theta 26.32
_olex2_refinement_description
;
1. Fixed Uiso
 At 1.2 times of:
  All B(H,H) groups, All C(H) groups
 At 1.5 times of:
  All B(H,H,H) groups
2.a Secondary CH2 refined with riding coordinates:
 B2(H2A,H2B)
2.b Aromatic/amide H refined with riding coordinates:
 C4(H4), C5(H5), C6(H6), C7(H7), C8(H8), C10(H10), C11(H11), C12(H12),
 C13(H13), C14(H14), C16(H16), C17(H17), C18(H18), C19(H19), C20(H20), C22(H22),
  C23(H23), C24(H24), C25(H25), C26(H26)
2.c Idealised Me refined as rotating group:
 B1(H1A,H1B,H1C)
;
_shelx_shelxl_version_number 2014/7
_olex2_date_sample_data_collection 2015-08-21
_olex2_submission_special_instructions 'No special instructions were received'

loop_
_space_group_symop_operation_xyz
'x, y, z'
'-x, y+1/2, -z+1/2'
'-x, -y, -z'
'x, -y-1/2, z-1/2'

loop_
_atom_site_label
_atom_site_type_symbol
_atom_site_fract_x
_atom_site_fract_y
_atom_site_fract_z
_atom_site_U_iso_or_equiv
_atom_site_adp_type
_atom_site_occupancy
_atom_site_site_symmetry_order
_atom_site_calc_flag
_atom_site_refinement_flags_posn
P1 P 0.61135(10) 0.33146(5) 0.50812(7) 0.0582(3) Uani 1 1 d .
N1 N 1.1180(4) 0.2763(2) 0.9302(3) 0.0869(11) Uani 1 1 d .
N2 N 0.9977(6) 0.1621(3) 0.7308(4) 0.164(2) Uani 1 1 d .
B1 B 1.2028(7) 0.4153(4) 0.9595(5) 0.118(2) Uani 1 1 d .
H1A H 1.1554 0.4460 0.9092 0.177 Uiso 1 1 calc GR
H1B H 1.2998 0.4177 0.9566 0.177 Uiso 1 1 calc GR
H1C H 1.1841 0.4318 1.0229 0.177 Uiso 1 1 calc GR
B2 B 1.0756(6) 0.1946(3) 0.9189(4) 0.0935(17) Uani 1 1 d .
H2A H 1.1525 0.1637 0.9443 0.112 Uiso 1 1 calc R
H2B H 1.0004 0.1847 0.9563 0.112 Uiso 1 1 calc R
C1 C 1.1527(5) 0.3350(3) 0.9430(3) 0.0805(13) Uani 1 1 d .
C2 C 1.0310(5) 0.1775(3) 0.8096(4) 0.0882(14) Uani 1 1 d .
C3 C 0.5649(4) 0.3744(2) 0.3909(2) 0.0588(10) Uani 1 1 d .
C4 C 0.4352(4) 0.4017(2) 0.3606(3) 0.0751(12) Uani 1 1 d .
H4 H 0.3693 0.4011 0.4034 0.090 Uiso 1 1 calc R
C5 C 0.4030(5) 0.4300(2) 0.2671(3) 0.0894(14) Uani 1 1 d .
H5 H 0.3152 0.4481 0.2469 0.107 Uiso 1 1 calc R
C6 C 0.5004(6) 0.4316(2) 0.2034(3) 0.0890(14) Uani 1 1 d .
H6 H 0.4782 0.4505 0.1403 0.107 Uiso 1 1 calc R
C7 C 0.6291(5) 0.4054(2) 0.2328(3) 0.0859(13) Uani 1 1 d .
H7 H 0.6949 0.4075 0.1900 0.103 Uiso 1 1 calc R
C8 C 0.6631(4) 0.3758(2) 0.3259(3) 0.0733(12) Uani 1 1 d .
H8 H 0.7505 0.3569 0.3449 0.088 Uiso 1 1 calc R
C9 C 0.6606(4) 0.2402(2) 0.4835(2) 0.0587(10) Uani 1 1 d .
C10 C 0.7784(4) 0.2075(2) 0.5303(3) 0.0692(11) Uani 1 1 d .
H10 H 0.8384 0.2337 0.5755 0.083 Uiso 1 1 calc R
C11 C 0.8066(4) 0.1347(3) 0.5090(3) 0.0760(12) Uani 1 1 d .
H11 H 0.8858 0.1124 0.5401 0.091 Uiso 1 1 calc R
C12 C 0.7177(6) 0.0960(3) 0.4422(3) 0.0930(15) Uani 1 1 d .
H12 H 0.7358 0.0474 0.4289 0.112 Uiso 1 1 calc R
C13 C 0.6025(6) 0.1293(3) 0.3954(3) 0.0964(15) Uani 1 1 d .
H13 H 0.5428 0.1030 0.3501 0.116 Uiso 1 1 calc R
C14 C 0.5737(5) 0.2008(2) 0.4142(3) 0.0826(12) Uani 1 1 d .
H14 H 0.4961 0.2230 0.3806 0.099 Uiso 1 1 calc R
C15 C 0.7445(4) 0.3820(2) 0.5795(3) 0.0572(9) Uani 1 1 d .
C16 C 0.7992(4) 0.4452(2) 0.5445(3) 0.0677(11) Uani 1 1 d .
H16 H 0.7703 0.4608 0.4805 0.081 Uiso 1 1 calc R
C17 C 0.8973(4) 0.4854(2) 0.6047(4) 0.0830(13) Uani 1 1 d .
H17 H 0.9328 0.5280 0.5811 0.100 Uiso 1 1 calc R
C18 C 0.9419(4) 0.4622(3) 0.6990(4) 0.0876(14) Uani 1 1 d .
H18 H 1.0073 0.4891 0.7394 0.105 Uiso 1 1 calc R
C19 C 0.8891(5) 0.3990(3) 0.7332(3) 0.0868(14) Uani 1 1 d .
H19 H 0.9204 0.3828 0.7965 0.104 Uiso 1 1 calc R
C20 C 0.7907(4) 0.3596(2) 0.6750(3) 0.0744(12) Uani 1 1 d .
H20 H 0.7547 0.3175 0.6997 0.089 Uiso 1 1 calc R
C21 C 0.4704(4) 0.3286(2) 0.5782(2) 0.0587(10) Uani 1 1 d .
C22 C 0.4222(4) 0.3940(2) 0.6140(3) 0.0701(11) Uani 1 1 d .
H22 H 0.4630 0.4380 0.6004 0.084 Uiso 1 1 calc R
C23 C 0.3148(4) 0.3935(3) 0.6692(3) 0.0792(12) Uani 1 1 d .
H23 H 0.2828 0.4372 0.6923 0.095 Uiso 1 1 calc R
C24 C 0.2555(4) 0.3290(3) 0.6899(3) 0.0857(14) Uani 1 1 d .
H24 H 0.1827 0.3292 0.7269 0.103 Uiso 1 1 calc R
C25 C 0.3017(4) 0.2635(3) 0.6571(3) 0.0820(13) Uani 1 1 d .
H25 H 0.2612 0.2197 0.6725 0.098 Uiso 1 1 calc R
C26 C 0.4092(4) 0.2635(2) 0.6007(3) 0.0687(11) Uani 1 1 d .
H26 H 0.4404 0.2195 0.5779 0.082 Uiso 1 1 calc R

loop_
_atom_site_aniso_label
_atom_site_aniso_U_11
_atom_site_aniso_U_22
_atom_site_aniso_U_33
_atom_site_aniso_U_23
_atom_site_aniso_U_13
_atom_site_aniso_U_12
P1 0.0627(6) 0.0516(7) 0.0596(6) 0.0029(5) 0.0060(5) 0.0034(5)
N1 0.098(3) 0.072(3) 0.089(3) -0.015(2) 0.005(2) -0.002(2)
N2 0.217(6) 0.157(6) 0.104(4) -0.002(3) -0.030(4) -0.068(4)
B1 0.127(5) 0.096(5) 0.125(5) -0.024(4) -0.002(4) -0.010(4)
B2 0.113(4) 0.072(4) 0.093(4) -0.005(3) 0.003(3) 0.007(4)
C1 0.086(3) 0.072(3) 0.077(3) -0.007(3) -0.010(2) -0.003(3)
C2 0.091(3) 0.077(4) 0.092(3) 0.004(3) -0.007(3) -0.019(3)
C3 0.061(2) 0.056(3) 0.058(2) -0.0010(18) 0.0079(19) 0.003(2)
C4 0.083(3) 0.076(3) 0.066(3) 0.006(2) 0.006(2) 0.007(3)
C5 0.105(3) 0.084(4) 0.073(3) 0.013(2) -0.008(3) 0.025(3)
C6 0.138(4) 0.068(3) 0.055(3) 0.004(2) -0.012(3) 0.005(3)
C7 0.116(4) 0.087(4) 0.058(3) 0.001(2) 0.019(3) 0.008(3)
C8 0.078(3) 0.072(3) 0.069(3) 0.001(2) 0.008(2) 0.005(2)
C9 0.066(2) 0.057(3) 0.053(2) 0.0049(18) 0.0079(18) 0.002(2)
C10 0.078(3) 0.064(3) 0.068(2) 0.008(2) 0.021(2) 0.007(2)
C11 0.084(3) 0.075(3) 0.071(3) 0.013(2) 0.014(2) 0.023(3)
C12 0.147(5) 0.057(3) 0.078(3) 0.006(2) 0.023(3) 0.007(3)
C13 0.135(4) 0.063(3) 0.088(3) -0.002(3) -0.001(3) 0.006(3)
C14 0.094(3) 0.064(3) 0.085(3) -0.005(2) -0.005(2) 0.016(3)
C15 0.057(2) 0.058(3) 0.057(2) 0.0033(19) 0.0091(17) 0.008(2)
C16 0.074(3) 0.061(3) 0.068(2) 0.002(2) 0.008(2) 0.005(2)
C17 0.080(3) 0.066(3) 0.103(4) -0.005(3) 0.015(3) -0.010(3)
C18 0.065(3) 0.101(4) 0.095(4) -0.030(3) 0.002(3) -0.002(3)
C19 0.081(3) 0.106(4) 0.070(3) 0.000(3) -0.002(2) 0.003(3)
C20 0.065(2) 0.086(3) 0.071(3) 0.004(2) 0.003(2) 0.000(3)
C21 0.068(2) 0.053(2) 0.055(2) -0.0036(19) 0.0070(18) -0.001(2)
C22 0.078(3) 0.064(3) 0.070(2) -0.003(2) 0.015(2) -0.008(2)
C23 0.084(3) 0.076(3) 0.080(3) -0.016(2) 0.021(2) 0.000(3)
C24 0.076(3) 0.106(4) 0.078(3) 0.000(3) 0.023(2) -0.001(3)
C25 0.082(3) 0.085(4) 0.082(3) 0.015(3) 0.020(2) -0.009(3)
C26 0.075(3) 0.059(3) 0.072(3) 0.007(2) 0.010(2) 0.007(2)

loop_
_atom_type_symbol
_atom_type_description
_atom_type_scat_dispersion_real
_atom_type_scat_dispersion_imag
_atom_type_scat_source
C C 0.0033 0.0016 'International Tables Vol C Tables 4.2.6.8 and 6.1.1.4'
H H 0.0000 0.0000 'International Tables Vol C Tables 4.2.6.8 and 6.1.1.4'
B B 0.0013 0.0007 'International Tables Vol C Tables 4.2.6.8 and 6.1.1.4'
N N 0.0061 0.0033 'International Tables Vol C Tables 4.2.6.8 and 6.1.1.4'
P P 0.1023 0.0942 'International Tables Vol C Tables 4.2.6.8 and 6.1.1.4'

loop_
_geom_angle_atom_site_label_1
_geom_angle_atom_site_label_2
_geom_angle_atom_site_label_3
_geom_angle
C9 P1 C3 106.51(16)
C9 P1 C15 113.05(18)
C9 P1 C21 108.86(17)
C15 P1 C3 110.20(18)
C15 P1 C21 106.49(16)
C21 P1 C3 111.81(17)
C1 N1 B2 176.4(5)
H1A B1 H1B 109.5
H1A B1 H1C 109.5
H1B B1 H1C 109.5
C1 B1 H1A 109.5
C1 B1 H1B 109.5
C1 B1 H1C 109.5
N1 B2 H2A 109.8
N1 B2 H2B 109.8
H2A B2 H2B 108.3
C2 B2 N1 109.3(4)
C2 B2 H2A 109.8
C2 B2 H2B 109.8
N1 C1 B1 178.9(5)
N2 C2 B2 177.2(6)
C4 C3 P1 123.0(3)
C4 C3 C8 119.3(3)
C8 C3 P1 117.7(3)
C3 C4 H4 119.9
C5 C4 C3 120.3(4)
C5 C4 H4 119.9
C4 C5 H5 119.9
C6 C5 C4 120.3(4)
C6 C5 H5 119.9
C5 C6 H6 120.0
C7 C6 C5 119.9(4)
C7 C6 H6 120.0
C6 C7 H7 119.6
C6 C7 C8 120.8(4)
C8 C7 H7 119.6
C3 C8 H8 120.3
C7 C8 C3 119.4(4)
C7 C8 H8 120.3
C10 C9 P1 123.3(3)
C10 C9 C14 119.5(4)
C14 C9 P1 117.2(3)
C9 C10 H10 120.3
C9 C10 C11 119.5(4)
C11 C10 H10 120.3
C10 C11 H11 119.9
C12 C11 C10 120.2(4)
C12 C11 H11 119.9
C11 C12 H12 120.1
C13 C12 C11 119.7(4)
C13 C12 H12 120.1
C12 C13 H13 119.5
C12 C13 C14 121.0(5)
C14 C13 H13 119.5
C9 C14 H14 120.0
C13 C14 C9 120.0(4)
C13 C14 H14 120.0
C16 C15 P1 122.1(3)
C16 C15 C20 118.6(4)
C20 C15 P1 119.2(3)
C15 C16 H16 119.9
C15 C16 C17 120.2(4)
C17 C16 H16 119.9
C16 C17 H17 119.9
C18 C17 C16 120.3(4)
C18 C17 H17 119.9
C17 C18 H18 120.3
C19 C18 C17 119.5(4)
C19 C18 H18 120.3
C18 C19 H19 119.6
C20 C19 C18 120.8(4)
C20 C19 H19 119.6
C15 C20 H20 119.7
C19 C20 C15 120.7(4)
C19 C20 H20 119.7
C22 C21 P1 119.0(3)
C26 C21 P1 122.3(3)
C26 C21 C22 118.7(3)
C21 C22 H22 119.8
C23 C22 C21 120.4(4)
C23 C22 H22 119.8
C22 C23 H23 120.0
C24 C23 C22 120.0(4)
C24 C23 H23 120.0
C23 C24 H24 119.4
C23 C24 C25 121.1(4)
C25 C24 H24 119.4
C24 C25 H25 120.3
C24 C25 C26 119.3(4)
C26 C25 H25 120.3
C21 C26 C25 120.5(4)
C21 C26 H26 119.8
C25 C26 H26 119.8

loop_
_geom_bond_atom_site_label_1
_geom_bond_atom_site_label_2
_geom_bond_distance
P1 C3 1.792(4)
P1 C9 1.782(4)
P1 C15 1.783(4)
P1 C21 1.787(4)
N1 B2 1.555(6)
N1 C1 1.133(5)
N2 C2 1.122(5)
B1 H1A 0.9600
B1 H1B 0.9600
B1 H1C 0.9600
B1 C1 1.556(7)
B2 H2A 0.9700
B2 H2B 0.9700
B2 C2 1.536(7)
C3 C4 1.379(5)
C3 C8 1.397(5)
C4 H4 0.9300
C4 C5 1.379(5)
C5 H5 0.9300
C5 C6 1.378(6)
C6 H6 0.9300
C6 C7 1.361(6)
C7 H7 0.9300
C7 C8 1.385(5)
C8 H8 0.9300
C9 C10 1.381(5)
C9 C14 1.391(5)
C10 H10 0.9300
C10 C11 1.399(5)
C11 H11 0.9300
C11 C12 1.373(6)
C12 H12 0.9300
C12 C13 1.367(6)
C13 H13 0.9300
C13 C14 1.369(6)
C14 H14 0.9300
C15 C16 1.387(5)
C15 C20 1.389(5)
C16 H16 0.9300
C16 C17 1.392(5)
C17 H17 0.9300
C17 C18 1.375(6)
C18 H18 0.9300
C18 C19 1.374(6)
C19 H19 0.9300
C19 C20 1.373(6)
C20 H20 0.9300
C21 C22 1.398(5)
C21 C26 1.387(5)
C22 H22 0.9300
C22 C23 1.377(5)
C23 H23 0.9300
C23 C24 1.362(5)
C24 H24 0.9300
C24 C25 1.377(6)
C25 H25 0.9300
C25 C26 1.388(5)
C26 H26 0.9300

loop_
_geom_torsion_atom_site_label_1
_geom_torsion_atom_site_label_2
_geom_torsion_atom_site_label_3
_geom_torsion_atom_site_label_4
_geom_torsion
P1 C3 C4 C5 -175.8(3)
P1 C3 C8 C7 177.0(3)
P1 C9 C10 C11 177.7(3)
P1 C9 C14 C13 -176.9(3)
P1 C15 C16 C17 176.2(3)
P1 C15 C20 C19 -177.3(3)
P1 C21 C22 C23 -179.2(3)
P1 C21 C26 C25 178.7(3)
C3 P1 C9 C10 133.1(3)
C3 P1 C9 C14 -47.6(3)
C3 P1 C15 C16 0.1(4)
C3 P1 C15 C20 176.9(3)
C3 P1 C21 C22 -68.4(3)
C3 P1 C21 C26 113.4(3)
C3 C4 C5 C6 -0.4(6)
C4 C3 C8 C7 0.9(6)
C4 C5 C6 C7 -0.3(7)
C5 C6 C7 C8 1.3(7)
C6 C7 C8 C3 -1.6(6)
C8 C3 C4 C5 0.1(6)
C9 P1 C3 C4 119.1(3)
C9 P1 C3 C8 -56.9(3)
C9 P1 C15 C16 119.1(3)
C9 P1 C15 C20 -64.0(3)
C9 P1 C21 C22 174.2(3)
C9 P1 C21 C26 -4.0(4)
C9 C10 C11 C12 -0.1(5)
C10 C9 C14 C13 2.4(6)
C10 C11 C12 C13 1.0(6)
C11 C12 C13 C14 -0.2(7)
C12 C13 C14 C9 -1.5(7)
C14 C9 C10 C11 -1.6(5)
C15 P1 C3 C4 -118.0(3)
C15 P1 C3 C8 66.1(3)
C15 P1 C9 C10 11.9(3)
C15 P1 C9 C14 -168.7(3)
C15 P1 C21 C22 52.0(3)
C15 P1 C21 C26 -126.2(3)
C15 C16 C17 C18 0.8(6)
C16 C15 C20 C19 -0.4(5)
C16 C17 C18 C19 0.1(6)
C17 C18 C19 C20 -1.2(7)
C18 C19 C20 C15 1.3(6)
C20 C15 C16 C17 -0.7(5)
C21 P1 C3 C4 0.3(4)
C21 P1 C3 C8 -175.7(3)
C21 P1 C9 C10 -106.2(3)
C21 P1 C9 C14 73.1(3)
C21 P1 C15 C16 -121.4(3)
C21 P1 C15 C20 55.5(3)
C21 C22 C23 C24 0.5(6)
C22 C21 C26 C25 0.5(6)
C22 C23 C24 C25 0.4(7)
C23 C24 C25 C26 -0.9(7)
C24 C25 C26 C21 0.4(6)
C26 C21 C22 C23 -0.9(6)
